data_7720648
loop_
_publ_author_name
'Rezazgui, David'
'C&#xed;sa&#x159;ov&#xe1;, Ivana'
'&#x160;t&#x11b;pni&#x10d;ka, Petr'
'Schulz, Ji&#x159;&#xed;'

_publ_section_title
;
 Synthesis of hybrid phosphinoferrocene ligands bearing amine pendants and
 catalytic evaluation of their gold(I) complexes.
;
_journal_issue 13
_journal_name_full 'Dalton transactions (Cambridge, England : 2003)'
_journal_page_first 5397
_journal_page_last 5407
_journal_paper_doi 10.1039/d6dt00321d
_journal_volume 55
_journal_year 2026
_chemical_formula_moiety 'C22 H22 Fe N O3 P'
_chemical_formula_sum 'C22 H22 Fe N O3 P'
_chemical_formula_weight 435.22
_space_group_crystal_system monoclinic
_space_group_IT_number 14
_space_group_name_Hall '-P 2ybc'
_space_group_name_H-M_alt 'P 1 21/c 1'
_atom_sites_solution_hydrogens geom
_atom_sites_solution_primary direct
_atom_sites_solution_secondary difmap
_audit_creation_method SHELXL-2017/1
_audit_update_record
;
2025-12-18 deposited with the CCDC.	2026-03-09 downloaded from the CCDC.
;
_cell_angle_alpha 90
_cell_angle_beta 90.5950(10)
_cell_angle_gamma 90
_cell_formula_units_Z 4
_cell_length_a 10.3068(4)
_cell_length_b 8.2551(3)
_cell_length_c 22.7564(9)
_cell_measurement_reflns_used 9712
_cell_measurement_temperature 120(2)
_cell_measurement_theta_max 30.00
_cell_measurement_theta_min 3.28
_cell_volume 1936.09(13)
_computing_cell_refinement 'SAINT V8.40B (Bruker AXS LLC, 2019)'
_computing_data_collection 'Bruker Instrument Service vV6.2.16'
_computing_data_reduction 'SAINT V8.40B (Bruker AXS LLC, 2019)'
_computing_molecular_graphics 'PLATON (Spek, 2017)'
_computing_publication_material 'PLATON (Spek, 2017)'
_computing_structure_refinement 'SHELXL-2017 (Sheldrick, 2017)'
_computing_structure_solution 'SHELXT 2018 (Sheldrick, 2018)'
_diffrn_ambient_temperature 120(2)
_diffrn_measured_fraction_theta_full 0.991
_diffrn_measured_fraction_theta_max 0.993
_diffrn_measurement_device_type 'Bruker D8 VENTURE Kappa Duo'
_diffrn_measurement_method '\f and \w scans'
_diffrn_radiation_monochromator 'Quazar Mo multilayer optic'
_diffrn_radiation_source 'I\mS micro-focus sealed tube'
_diffrn_radiation_type MoK\a
_diffrn_radiation_wavelength 0.71073
_diffrn_reflns_av_R_equivalents 0.0272
_diffrn_reflns_av_unetI/netI 0.0138
_diffrn_reflns_Laue_measured_fraction_full 0.991
_diffrn_reflns_Laue_measured_fraction_max 0.993
_diffrn_reflns_limit_h_max 13
_diffrn_reflns_limit_h_min -13
_diffrn_reflns_limit_k_max 10
_diffrn_reflns_limit_k_min -9
_diffrn_reflns_limit_l_max 29
_diffrn_reflns_limit_l_min -29
_diffrn_reflns_number 43568
_diffrn_reflns_point_group_measured_fraction_full 0.991
_diffrn_reflns_point_group_measured_fraction_max 0.993
_diffrn_reflns_theta_full 25.242
_diffrn_reflns_theta_max 27.499
_diffrn_reflns_theta_min 1.976
_exptl_absorpt_coefficient_mu 0.885
_exptl_absorpt_correction_T_max 0.83
_exptl_absorpt_correction_T_min 0.77
_exptl_absorpt_correction_type multi-scan
_exptl_absorpt_process_details
;
Krause, L., Herbst-Irmer, R., Sheldrick, G. M., Stalke, D. (2015).
J. Appl. Cryst. 48, 3-10.
;
_exptl_crystal_colour orange
_exptl_crystal_density_diffrn 1.493
_exptl_crystal_description prism
_exptl_crystal_F_000 904
_exptl_crystal_size_max 0.28
_exptl_crystal_size_mid 0.26
_exptl_crystal_size_min 0.22
_refine_diff_density_max 0.332
_refine_diff_density_min -0.333
_refine_diff_density_rms 0.046
_refine_ls_extinction_method none
_refine_ls_goodness_of_fit_ref 1.034
_refine_ls_hydrogen_treatment constr
_refine_ls_matrix_type full
_refine_ls_number_parameters 253
_refine_ls_number_reflns 4418
_refine_ls_number_restraints 0
_refine_ls_restrained_S_all 1.034
_refine_ls_R_factor_all 0.0256
_refine_ls_R_factor_gt 0.0245
_refine_ls_shift/su_max 0.001
_refine_ls_shift/su_mean 0.000
_refine_ls_structure_factor_coef Fsqd
_refine_ls_weighting_details 'w=1/[\s^2^(Fo^2^)+(0.0344P)^2^+0.8877P] where P=(Fo^2^+2Fc^2^)/3'
_refine_ls_weighting_scheme calc
_refine_ls_wR_factor_gt 0.0655
_refine_ls_wR_factor_ref 0.0664
_reflns_Friedel_coverage 0.000
_reflns_number_gt 4218
_reflns_number_total 4418
_reflns_threshold_expression 'I > 2\s(I)'
_cod_data_source_file d6dt00321d3.cif
_cod_data_source_block dr800
_cod_depositor_comments 'Adding full bibliography for 7720642--7720664.cif.'
_cod_original_sg_symbol_H-M 'P 21/c'
_cod_database_code 7720648
_shelx_shelxl_version_number 2017/1
_shelx_space_group_comment
;
The symmetry employed for this shelxl refinement is uniquely defined
by the following loop, which should always be used as a source of
symmetry information in preference to the above space-group names.
They are only intended as comments.
;
_shelx_estimated_absorpt_t_min 0.790
_shelx_estimated_absorpt_t_max 0.829

loop_
_space_group_symop_operation_xyz
'x, y, z'
'-x, y+1/2, -z+1/2'
'-x, -y, -z'
'x, -y-1/2, z-1/2'

loop_
_atom_site_label
_atom_site_type_symbol
_atom_site_fract_x
_atom_site_fract_y
_atom_site_fract_z
_atom_site_U_iso_or_equiv
_atom_site_adp_type
_atom_site_occupancy
_atom_site_site_symmetry_order
_atom_site_calc_flag
_atom_site_refinement_flags_posn
_atom_site_refinement_flags_adp
_atom_site_refinement_flags_occupancy
_atom_site_disorder_assembly
_atom_site_disorder_group
Fe1 Fe 0.20132(2) 0.25742(2) 0.31827(2) 0.01728(6) Uani 1 1 d . . . . .
P1 P 0.52895(3) 0.24906(3) 0.33716(2) 0.01753(8) Uani 1 1 d . . . . .
O1 O -0.08166(9) 0.65168(12) 0.47181(4) 0.0303(2) Uani 1 1 d . . . . .
O2 O 0.57349(8) 0.12699(11) 0.44864(4) 0.02306(18) Uani 1 1 d . . . . .
O3 O 0.49567(9) 0.47635(10) 0.42566(3) 0.02225(18) Uani 1 1 d . . . . .
N1 N 0.02295(9) 0.54816(12) 0.36296(4) 0.01929(19) Uani 1 1 d . . . . .
C1 C 0.08479(11) 0.46646(14) 0.31749(5) 0.0192(2) Uani 1 1 d . . . . .
C2 C 0.21252(11) 0.49954(14) 0.29685(5) 0.0216(2) Uani 1 1 d . . . . .
H2 H 0.271941 0.575064 0.313491 0.026 Uiso 1 1 calc R U . . .
C3 C 0.23529(14) 0.39972(16) 0.24702(5) 0.0284(3) Uani 1 1 d . . . . .
H3 H 0.312048 0.398506 0.224273 0.034 Uiso 1 1 calc R U . . .
C4 C 0.12400(14) 0.30253(18) 0.23716(5) 0.0311(3) Uani 1 1 d . . . . .
H4 H 0.112983 0.225130 0.206620 0.037 Uiso 1 1 calc R U . . .
C5 C 0.03144(12) 0.34116(16) 0.28106(5) 0.0256(3) Uani 1 1 d . . . . .
H5 H -0.051343 0.292254 0.285409 0.031 Uiso 1 1 calc R U . . .
C6 C 0.36951(11) 0.16924(13) 0.35353(5) 0.0174(2) Uani 1 1 d . . . . .
C7 C 0.30552(12) 0.04759(14) 0.31825(5) 0.0216(2) Uani 1 1 d . . . . .
H7 H 0.340574 -0.004398 0.284723 0.026 Uiso 1 1 calc R U . . .
C8 C 0.18086(12) 0.01883(15) 0.34229(5) 0.0247(2) Uani 1 1 d . . . . .
H8 H 0.118047 -0.055450 0.327601 0.030 Uiso 1 1 calc R U . . .
C9 C 0.16665(12) 0.12098(15) 0.39230(5) 0.0227(2) Uani 1 1 d . . . . .
H9 H 0.092552 0.126486 0.416710 0.027 Uiso 1 1 calc R U . . .
C10 C 0.28207(11) 0.21312(14) 0.39945(5) 0.0186(2) Uani 1 1 d . . . . .
H10 H 0.298516 0.290545 0.429497 0.022 Uiso 1 1 calc R U . . .
C11 C 0.62514(11) 0.14901(13) 0.39341(5) 0.0175(2) Uani 1 1 d . . . . .
C12 C 0.66477(12) 0.04663(15) 0.48131(5) 0.0244(2) Uani 1 1 d . . . . .
H12 H 0.654639 0.015768 0.521214 0.029 Uiso 1 1 calc R U . . .
C13 C 0.77082(12) 0.01724(15) 0.44927(6) 0.0249(2) Uani 1 1 d . . . . .
H13 H 0.847592 -0.036555 0.462004 0.030 Uiso 1 1 calc R U . . .
C14 C 0.74539(11) 0.08274(14) 0.39234(5) 0.0222(2) Uani 1 1 d . . . . .
H14 H 0.802172 0.080387 0.359737 0.027 Uiso 1 1 calc R U . . .
C17 C 0.52087(11) 0.45184(13) 0.36687(5) 0.0182(2) Uani 1 1 d . . . . .
C18 C 0.49096(12) 0.64033(14) 0.43404(5) 0.0242(2) Uani 1 1 d . . . . .
H18 H 0.475201 0.691369 0.470692 0.029 Uiso 1 1 calc R U . . .
C19 C 0.51163(12) 0.71935(15) 0.38340(6) 0.0247(2) Uani 1 1 d . . . . .
H19 H 0.512566 0.833338 0.377681 0.030 Uiso 1 1 calc R U . . .
C20 C 0.53193(12) 0.59761(14) 0.33991(5) 0.0229(2) Uani 1 1 d . . . . .
H20 H 0.549860 0.615416 0.299555 0.027 Uiso 1 1 calc R U . . .
C23 C -0.09239(12) 0.47106(16) 0.38715(6) 0.0277(3) Uani 1 1 d . . . . .
H23A H -0.066859 0.374596 0.410390 0.033 Uiso 1 1 calc R U . . .
H23B H -0.150611 0.435317 0.354797 0.033 Uiso 1 1 calc R U . . .
C24 C -0.16268(12) 0.59091(17) 0.42605(6) 0.0302(3) Uani 1 1 d . . . . .
H24A H -0.194340 0.682449 0.401725 0.036 Uiso 1 1 calc R U . . .
H24B H -0.239053 0.537202 0.443481 0.036 Uiso 1 1 calc R U . . .
C25 C 0.03105(13) 0.72417(17) 0.44811(6) 0.0293(3) Uani 1 1 d . . . . .
H25A H 0.087373 0.762798 0.480714 0.035 Uiso 1 1 calc R U . . .
H25B H 0.005276 0.819442 0.424288 0.035 Uiso 1 1 calc R U . . .
C26 C 0.10724(11) 0.60839(15) 0.41018(5) 0.0229(2) Uani 1 1 d . . . . .
H26A H 0.182977 0.664825 0.393305 0.027 Uiso 1 1 calc R U . . .
H26B H 0.139405 0.516659 0.434270 0.027 Uiso 1 1 calc R U . . .

loop_
_atom_site_aniso_label
_atom_site_aniso_U_11
_atom_site_aniso_U_22
_atom_site_aniso_U_33
_atom_site_aniso_U_23
_atom_site_aniso_U_13
_atom_site_aniso_U_12
Fe1 0.02208(10) 0.01712(10) 0.01256(9) 0.00202(5) -0.00412(6) 0.00014(6)
P1 0.02311(15) 0.01579(15) 0.01370(14) 0.00019(9) 0.00080(11) 0.00049(10)
O1 0.0296(5) 0.0367(5) 0.0248(4) 0.0051(4) 0.0053(4) 0.0099(4)
O2 0.0225(4) 0.0279(4) 0.0188(4) 0.0073(3) 0.0020(3) 0.0074(3)
O3 0.0348(5) 0.0152(4) 0.0168(4) -0.0011(3) 0.0012(3) -0.0001(3)
N1 0.0151(4) 0.0212(5) 0.0215(5) 0.0016(4) -0.0020(3) -0.0012(4)
C1 0.0204(5) 0.0201(5) 0.0170(5) 0.0046(4) -0.0054(4) 0.0012(4)
C2 0.0239(5) 0.0201(5) 0.0209(5) 0.0077(4) 0.0000(4) 0.0026(4)
C3 0.0387(7) 0.0299(6) 0.0166(5) 0.0093(5) 0.0024(5) 0.0089(5)
C4 0.0458(8) 0.0327(7) 0.0146(5) 0.0008(5) -0.0108(5) 0.0082(6)
C5 0.0279(6) 0.0269(6) 0.0219(6) 0.0013(5) -0.0126(5) 0.0006(5)
C6 0.0224(5) 0.0145(5) 0.0153(5) 0.0018(4) -0.0036(4) 0.0010(4)
C7 0.0299(6) 0.0151(5) 0.0198(5) -0.0003(4) -0.0034(4) 0.0003(4)
C8 0.0301(6) 0.0191(5) 0.0248(6) 0.0048(4) -0.0065(5) -0.0055(5)
C9 0.0240(5) 0.0246(6) 0.0195(5) 0.0087(4) -0.0021(4) -0.0003(4)
C10 0.0235(5) 0.0184(5) 0.0138(5) 0.0033(4) -0.0038(4) 0.0021(4)
C11 0.0212(5) 0.0144(5) 0.0167(5) -0.0006(4) 0.0007(4) -0.0008(4)
C12 0.0258(6) 0.0244(6) 0.0230(6) 0.0051(5) -0.0052(4) 0.0051(5)
C13 0.0225(5) 0.0219(6) 0.0300(6) -0.0046(5) -0.0069(5) 0.0056(4)
C14 0.0209(5) 0.0214(5) 0.0242(6) -0.0068(4) 0.0006(4) 0.0007(4)
C17 0.0215(5) 0.0171(5) 0.0159(5) 0.0007(4) -0.0011(4) -0.0006(4)
C18 0.0297(6) 0.0160(5) 0.0267(6) -0.0044(4) -0.0017(5) 0.0009(4)
C19 0.0276(6) 0.0145(5) 0.0320(6) 0.0011(5) -0.0050(5) -0.0016(4)
C20 0.0272(6) 0.0197(5) 0.0216(5) 0.0038(4) -0.0018(4) -0.0033(4)
C23 0.0197(5) 0.0265(6) 0.0370(7) 0.0019(5) 0.0029(5) -0.0045(5)
C24 0.0209(6) 0.0335(7) 0.0365(7) 0.0061(5) 0.0064(5) 0.0024(5)
C25 0.0263(6) 0.0306(6) 0.0311(7) -0.0072(5) -0.0011(5) 0.0039(5)
C26 0.0180(5) 0.0267(6) 0.0239(5) -0.0037(5) -0.0032(4) 0.0018(4)

loop_
_atom_type_symbol
_atom_type_description
_atom_type_scat_dispersion_real
_atom_type_scat_dispersion_imag
_atom_type_scat_source
C C 0.0033 0.0016 'International Tables Vol C Tables 4.2.6.8 and 6.1.1.4'
H H 0.0000 0.0000 'International Tables Vol C Tables 4.2.6.8 and 6.1.1.4'
Fe Fe 0.3463 0.8444 'International Tables Vol C Tables 4.2.6.8 and 6.1.1.4'
N N 0.0061 0.0033 'International Tables Vol C Tables 4.2.6.8 and 6.1.1.4'
O O 0.0106 0.0060 'International Tables Vol C Tables 4.2.6.8 and 6.1.1.4'
P P 0.1023 0.0942 'International Tables Vol C Tables 4.2.6.8 and 6.1.1.4'

loop_
_geom_angle_atom_site_label_1
_geom_angle_atom_site_label_2
_geom_angle_atom_site_label_3
_geom_angle
_geom_angle_site_symmetry_1
_geom_angle_site_symmetry_3
_geom_angle_publ_flag
C3 Fe1 C6 111.55(5) . . ?
C3 Fe1 C4 40.69(6) . . ?
C6 Fe1 C4 138.20(5) . . ?
C3 Fe1 C7 113.29(5) . . ?
C6 Fe1 C7 41.42(4) . . ?
C4 Fe1 C7 110.88(5) . . ?
C3 Fe1 C10 138.48(5) . . ?
C6 Fe1 C10 41.05(4) . . ?
C4 Fe1 C10 179.07(5) . . ?
C7 Fe1 C10 68.89(5) . . ?
C3 Fe1 C8 141.62(5) . . ?
C6 Fe1 C8 69.03(5) . . ?
C4 Fe1 C8 112.08(5) . . ?
C7 Fe1 C8 40.64(5) . . ?
C10 Fe1 C8 68.37(5) . . ?
C3 Fe1 C5 68.34(5) . . ?
C6 Fe1 C5 178.41(5) . . ?
C4 Fe1 C5 40.73(5) . . ?
C7 Fe1 C5 137.05(5) . . ?
C10 Fe1 C5 140.04(5) . . ?
C8 Fe1 C5 110.02(5) . . ?
C3 Fe1 C2 40.65(5) . . ?
C6 Fe1 C2 112.97(5) . . ?
C4 Fe1 C2 68.33(5) . . ?
C7 Fe1 C2 142.51(5) . . ?
C10 Fe1 C2 111.27(5) . . ?
C8 Fe1 C2 176.76(5) . . ?
C5 Fe1 C2 68.05(5) . . ?
C3 Fe1 C9 177.87(5) . . ?
C6 Fe1 C9 68.70(4) . . ?
C4 Fe1 C9 140.45(6) . . ?
C7 Fe1 C9 68.38(5) . . ?
C10 Fe1 C9 40.40(5) . . ?
C8 Fe1 C9 40.51(5) . . ?
C5 Fe1 C9 111.48(5) . . ?
C2 Fe1 C9 137.23(5) . . ?
C3 Fe1 C1 67.83(5) . . ?
C6 Fe1 C1 141.29(4) . . ?
C4 Fe1 C1 67.93(5) . . ?
C7 Fe1 C1 176.92(4) . . ?
C10 Fe1 C1 112.35(4) . . ?
C8 Fe1 C1 136.76(5) . . ?
C5 Fe1 C1 40.25(5) . . ?
C2 Fe1 C1 40.12(4) . . ?
C9 Fe1 C1 110.58(5) . . ?
C17 P1 C11 100.67(5) . . ?
C17 P1 C6 102.38(5) . . ?
C11 P1 C6 100.36(5) . . ?
C25 O1 C24 110.37(10) . . ?
C12 O2 C11 106.83(9) . . ?
C18 O3 C17 106.70(9) . . ?
C1 N1 C23 116.66(10) . . ?
C1 N1 C26 115.92(9) . . ?
C23 N1 C26 110.54(10) . . ?
N1 C1 C2 125.54(10) . . ?
N1 C1 C5 127.10(11) . . ?
C2 C1 C5 107.29(11) . . ?
N1 C1 Fe1 131.00(8) . . ?
C2 C1 Fe1 68.37(6) . . ?
C5 C1 Fe1 68.15(7) . . ?
C3 C2 C1 108.15(11) . . ?
C3 C2 Fe1 68.71(7) . . ?
C1 C2 Fe1 71.51(7) . . ?
C3 C2 H2 125.9 . . ?
C1 C2 H2 125.9 . . ?
Fe1 C2 H2 125.4 . . ?
C4 C3 C2 108.32(11) . . ?
C4 C3 Fe1 69.72(7) . . ?
C2 C3 Fe1 70.64(7) . . ?
C4 C3 H3 125.8 . . ?
C2 C3 H3 125.8 . . ?
Fe1 C3 H3 125.4 . . ?
C3 C4 C5 108.02(11) . . ?
C3 C4 Fe1 69.59(7) . . ?
C5 C4 Fe1 70.37(7) . . ?
C3 C4 H4 126.0 . . ?
C5 C4 H4 126.0 . . ?
Fe1 C4 H4 125.6 . . ?
C4 C5 C1 108.17(11) . . ?
C4 C5 Fe1 68.90(7) . . ?
C1 C5 Fe1 71.60(6) . . ?
C4 C5 H5 125.9 . . ?
C1 C5 H5 125.9 . . ?
Fe1 C5 H5 125.2 . . ?
C10 C6 C7 107.13(10) . . ?
C10 C6 P1 129.50(8) . . ?
C7 C6 P1 123.33(8) . . ?
C10 C6 Fe1 70.00(6) . . ?
C7 C6 Fe1 69.33(6) . . ?
P1 C6 Fe1 123.97(6) . . ?
C8 C7 C6 108.19(10) . . ?
C8 C7 Fe1 70.34(7) . . ?
C6 C7 Fe1 69.25(6) . . ?
C8 C7 H7 125.9 . . ?
C6 C7 H7 125.9 . . ?
Fe1 C7 H7 126.1 . . ?
C7 C8 C9 108.02(10) . . ?
C7 C8 Fe1 69.02(7) . . ?
C9 C8 Fe1 69.95(7) . . ?
C7 C8 H8 126.0 . . ?
C9 C8 H8 126.0 . . ?
Fe1 C8 H8 126.6 . . ?
C10 C9 C8 108.38(11) . . ?
C10 C9 Fe1 69.43(6) . . ?
C8 C9 Fe1 69.54(7) . . ?
C10 C9 H9 125.8 . . ?
C8 C9 H9 125.8 . . ?
Fe1 C9 H9 126.8 . . ?
C9 C10 C6 108.27(10) . . ?
C9 C10 Fe1 70.17(6) . . ?
C6 C10 Fe1 68.95(6) . . ?
C9 C10 H10 125.9 . . ?
C6 C10 H10 125.9 . . ?
Fe1 C10 H10 126.6 . . ?
C14 C11 O2 108.91(10) . . ?
C14 C11 P1 131.74(9) . . ?
O2 C11 P1 119.33(8) . . ?
C13 C12 O2 110.64(11) . . ?
C13 C12 H12 124.7 . . ?
O2 C12 H12 124.7 . . ?
C12 C13 C14 106.38(10) . . ?
C12 C13 H13 126.8 . . ?
C14 C13 H13 126.8 . . ?
C11 C14 C13 107.25(10) . . ?
C11 C14 H14 126.4 . . ?
C13 C14 H14 126.4 . . ?
C20 C17 O3 109.02(10) . . ?
C20 C17 P1 130.41(9) . . ?
O3 C17 P1 120.53(8) . . ?
C19 C18 O3 110.78(11) . . ?
C19 C18 H18 124.6 . . ?
O3 C18 H18 124.6 . . ?
C18 C19 C20 106.18(11) . . ?
C18 C19 H19 126.9 . . ?
C20 C19 H19 126.9 . . ?
C17 C20 C19 107.31(10) . . ?
C17 C20 H20 126.3 . . ?
C19 C20 H20 126.3 . . ?
N1 C23 C24 109.34(10) . . ?
N1 C23 H23A 109.8 . . ?
C24 C23 H23A 109.8 . . ?
N1 C23 H23B 109.8 . . ?
C24 C23 H23B 109.8 . . ?
H23A C23 H23B 108.3 . . ?
O1 C24 C23 112.19(10) . . ?
O1 C24 H24A 109.2 . . ?
C23 C24 H24A 109.2 . . ?
O1 C24 H24B 109.2 . . ?
C23 C24 H24B 109.2 . . ?
H24A C24 H24B 107.9 . . ?
O1 C25 C26 112.48(11) . . ?
O1 C25 H25A 109.1 . . ?
C26 C25 H25A 109.1 . . ?
O1 C25 H25B 109.1 . . ?
C26 C25 H25B 109.1 . . ?
H25A C25 H25B 107.8 . . ?
N1 C26 C25 109.04(10) . . ?
N1 C26 H26A 109.9 . . ?
C25 C26 H26A 109.9 . . ?
N1 C26 H26B 109.9 . . ?
C25 C26 H26B 109.9 . . ?
H26A C26 H26B 108.3 . . ?

loop_
_geom_bond_atom_site_label_1
_geom_bond_atom_site_label_2
_geom_bond_distance
_geom_bond_site_symmetry_2
_geom_bond_publ_flag
Fe1 C3 2.0354(12) . ?
Fe1 C6 2.0370(11) . ?
Fe1 C4 2.0372(12) . ?
Fe1 C7 2.0380(12) . ?
Fe1 C10 2.0511(11) . ?
Fe1 C8 2.0554(12) . ?
Fe1 C5 2.0567(12) . ?
Fe1 C2 2.0608(12) . ?
Fe1 C9 2.0609(11) . ?
Fe1 C1 2.1025(11) . ?
P1 C17 1.8076(11) . ?
P1 C11 1.8103(11) . ?
P1 C6 1.8128(12) . ?
O1 C25 1.4183(17) . ?
O1 C24 1.4197(17) . ?
O2 C12 1.3650(14) . ?
O2 C11 1.3820(13) . ?
O3 C18 1.3680(14) . ?
O3 C17 1.3804(13) . ?
N1 C1 1.3948(15) . ?
N1 C23 1.4611(15) . ?
N1 C26 1.4619(14) . ?
C1 C2 1.4287(16) . ?
C1 C5 1.4318(16) . ?
C2 C3 1.4230(17) . ?
C2 H2 0.9500 . ?
C3 C4 1.416(2) . ?
C3 H3 0.9500 . ?
C4 C5 1.4247(19) . ?
C4 H4 0.9500 . ?
C5 H5 0.9500 . ?
C6 C10 1.4336(16) . ?
C6 C7 1.4412(15) . ?
C7 C8 1.4216(17) . ?
C7 H7 0.9500 . ?
C8 C9 1.4252(18) . ?
C8 H8 0.9500 . ?
C9 C10 1.4199(16) . ?
C9 H9 0.9500 . ?
C10 H10 0.9500 . ?
C11 C14 1.3552(16) . ?
C12 C13 1.3423(18) . ?
C12 H12 0.9500 . ?
C13 C14 1.4255(17) . ?
C13 H13 0.9500 . ?
C14 H14 0.9500 . ?
C17 C20 1.3560(16) . ?
C18 C19 1.3431(18) . ?
C18 H18 0.9500 . ?
C19 C20 1.4275(17) . ?
C19 H19 0.9500 . ?
C20 H20 0.9500 . ?
C23 C24 1.5167(18) . ?
C23 H23A 0.9900 . ?
C23 H23B 0.9900 . ?
C24 H24A 0.9900 . ?
C24 H24B 0.9900 . ?
C25 C26 1.5131(17) . ?
C25 H25A 0.9900 . ?
C25 H25B 0.9900 . ?
C26 H26A 0.9900 . ?
C26 H26B 0.9900 . ?
